data_7117413
loop_
_publ_author_name
'Ghosh, Abhijit'
'Sengupta, Archya'
'Chattopadhyay, Ansuman'
'Das, Debasis'

_publ_section_title
;
 Lysine triggered ratiometric conversion of dynamic to static excimer of a
 pyrene derivative: aggregation-induced emission, nanomolar detection and
 human breast cancer cell (MCF7) imaging
;
_journal_coden_ASTM CHCOFS
_journal_issue 57
_journal_name_full
;
 Chemical Communications (Cambridge, United Kingdom)
;
_journal_page_first 11455
_journal_page_last 11458
_journal_paper_doi 10.1039/c5cc02389k
_journal_volume 51
_journal_year 2015
_chemical_formula_sum 'C26 H21 N O'
_chemical_formula_weight 363.44
_space_group_crystal_system monoclinic
_space_group_IT_number 15
_space_group_name_Hall '-C 2yc'
_space_group_name_H-M_alt 'C 1 2/c 1'
_symmetry_space_group_name_Hall '-C 2yc'
_symmetry_space_group_name_H-M 'C 1 2/c 1'
_atom_sites_solution_hydrogens geom
_audit_creation_method SHELXL-2013
_audit_update_record
;
2014-06-09 deposited with the CCDC.
2015-06-04 downloaded from the CCDC.
;
_cell_angle_alpha 90
_cell_angle_beta 109.781(6)
_cell_angle_gamma 90
_cell_formula_units_Z 8
_cell_length_a 28.0546(17)
_cell_length_b 9.6810(5)
_cell_length_c 15.0716(8)
_cell_measurement_reflns_used 3001
_cell_measurement_temperature 296(2)
_cell_measurement_theta_max 24.26
_cell_measurement_theta_min 2.76
_cell_volume 3851.9(4)
_computing_cell_refinement 'Bruker SAINT'
_computing_data_collection 'Bruker APEX2'
_computing_data_reduction 'Bruker SAINT'
_computing_molecular_graphics 'Bruker SHELXTL'
_computing_publication_material 'Bruker SHELXTL'
_computing_structure_refinement 'SHELXL-2013 (Sheldrick, 2013)'
_computing_structure_solution 'SHELXS-97 (Sheldrick 2008)'
_diffrn_ambient_temperature 296(2)
_diffrn_measured_fraction_theta_full 0.998
_diffrn_measured_fraction_theta_max 0.994
_diffrn_measurement_device_type 'Bruker APEX-II CCD'
_diffrn_measurement_method '\f and \w scans'
_diffrn_radiation_type MoK\a
_diffrn_radiation_wavelength 0.71073
_diffrn_reflns_av_R_equivalents 0.0775
_diffrn_reflns_av_unetI/netI 0.0498
_diffrn_reflns_Laue_measured_fraction_full 0.998
_diffrn_reflns_Laue_measured_fraction_max 0.994
_diffrn_reflns_limit_h_max 37
_diffrn_reflns_limit_h_min -37
_diffrn_reflns_limit_k_max 12
_diffrn_reflns_limit_k_min -12
_diffrn_reflns_limit_l_max 19
_diffrn_reflns_limit_l_min -20
_diffrn_reflns_number 35240
_diffrn_reflns_point_group_measured_fraction_full 0.998
_diffrn_reflns_point_group_measured_fraction_max 0.994
_diffrn_reflns_theta_full 25.242
_diffrn_reflns_theta_max 28.480
_diffrn_reflns_theta_min 2.517
_exptl_absorpt_coefficient_mu 0.076
_exptl_absorpt_correction_type none
_exptl_crystal_colour Orange
_exptl_crystal_density_diffrn 1.253
_exptl_crystal_description Rectangular
_exptl_crystal_F_000 1536
_exptl_crystal_size_max 0.16
_exptl_crystal_size_mid 0.10
_exptl_crystal_size_min 0.04
_refine_diff_density_max 0.185
_refine_diff_density_min -0.198
_refine_diff_density_rms 0.046
_refine_ls_extinction_coef .
_refine_ls_extinction_method none
_refine_ls_goodness_of_fit_ref 1.006
_refine_ls_hydrogen_treatment constr
_refine_ls_matrix_type full
_refine_ls_number_parameters 255
_refine_ls_number_reflns 4832
_refine_ls_number_restraints 0
_refine_ls_restrained_S_all 1.006
_refine_ls_R_factor_all 0.1117
_refine_ls_R_factor_gt 0.0489
_refine_ls_shift/su_max 0.000
_refine_ls_shift/su_mean 0.000
_refine_ls_structure_factor_coef Fsqd
_refine_ls_weighting_details 'w=1/[\s^2^(Fo^2^)+(0.0669P)^2^+0.0574P] where P=(Fo^2^+2Fc^2^)/3'
_refine_ls_weighting_scheme calc
_refine_ls_wR_factor_gt 0.1161
_refine_ls_wR_factor_ref 0.1454
_reflns_Friedel_coverage 0.000
_reflns_Friedel_fraction_full .
_reflns_Friedel_fraction_max .
_reflns_number_gt 2521
_reflns_number_total 4832
_reflns_threshold_expression 'I > 2\s(I)'
_cod_data_source_file c5cc02389k2.cif
_cod_data_source_block A3_1_a
_cod_database_code 7117413
_shelx_space_group_comment
;
The symmetry employed for this shelxl refinement is uniquely defined
by the following loop, which should always be used as a source of
symmetry information in preference to the above space-group names.

They are only intended as comments.
;

loop_
_space_group_symop_operation_xyz
'x, y, z'
'-x, y, -z+1/2'
'x+1/2, y+1/2, z'
'-x+1/2, y+1/2, -z+1/2'
'-x, -y, -z'
'x, -y, z-1/2'
'-x+1/2, -y+1/2, -z'
'x+1/2, -y+1/2, z-1/2'

loop_
_atom_site_label
_atom_site_type_symbol
_atom_site_fract_x
_atom_site_fract_y
_atom_site_fract_z
_atom_site_U_iso_or_equiv
_atom_site_adp_type
_atom_site_occupancy
_atom_site_site_symmetry_order
_atom_site_calc_flag
_atom_site_refinement_flags_posn
_atom_site_refinement_flags_adp
_atom_site_refinement_flags_occupancy
_atom_site_disorder_assembly
_atom_site_disorder_group
O001 O 0.26492(5) 0.66675(11) 0.19622(8) 0.0597(4) Uani 1 1 d . . . . .
H001 H 0.2760 0.6190 0.2437 0.090 Uiso 1 1 calc R U . . .
N002 N 0.18751(5) 0.98082(12) 0.13938(9) 0.0448(3) Uani 1 1 d . . . . .
C003 C 0.10742(5) 1.09604(16) 0.11100(11) 0.0438(4) Uani 1 1 d . . . . .
C004 C 0.20861(6) 0.75684(15) 0.27412(12) 0.0441(4) Uani 1 1 d . . . . .
C005 C 0.21523(5) 0.85894(15) 0.12369(11) 0.0443(4) Uani 1 1 d . . . . .
H005 H 0.1909 0.7934 0.0832 0.053 Uiso 1 1 calc R U . . .
C006 C 0.13958(6) 0.97746(16) 0.10589(11) 0.0455(4) Uani 1 1 d . . . . .
H006 H 0.1239 0.8968 0.0768 0.055 Uiso 1 1 calc R U . . .
C007 C 0.05863(5) 1.07743(16) 0.11581(11) 0.0434(4) Uani 1 1 d . . . . .
C008 C 0.02867(6) 1.19605(16) 0.11710(11) 0.0449(4) Uani 1 1 d . . . . .
C009 C 0.04767(6) 1.33082(16) 0.11175(12) 0.0483(4) Uani 1 1 d . . . . .
C00A C -0.02079(6) 1.18092(17) 0.12365(11) 0.0476(4) Uani 1 1 d . . . . .
C00B C 0.12538(6) 1.22933(16) 0.10695(12) 0.0488(4) Uani 1 1 d . . . . .
H00B H 0.1578 1.2412 0.1047 0.059 Uiso 1 1 calc R U . . .
C00C C 0.24286(6) 0.78954(15) 0.21797(12) 0.0466(4) Uani 1 1 d . . . . .
H3 H 0.2701 0.8507 0.2555 0.056 Uiso 1 1 calc R U . . .
C00D C -0.03996(6) 1.04768(18) 0.13046(12) 0.0529(4) Uani 1 1 d . . . . .
C00E C -0.05063(6) 1.30001(19) 0.12370(12) 0.0557(5) Uani 1 1 d . . . . .
C00F C 0.09613(6) 1.34385(17) 0.10621(12) 0.0537(4) Uani 1 1 d . . . . .
H00F H 0.1089 1.4313 0.1020 0.064 Uiso 1 1 calc R U . . .
C00G C 0.03724(6) 0.94385(17) 0.12237(12) 0.0537(4) Uani 1 1 d . . . . .
H00G H 0.0560 0.8649 0.1220 0.064 Uiso 1 1 calc R U . . .
C00H C 0.16827(7) 0.66592(17) 0.23928(13) 0.0585(5) Uani 1 1 d . . . . .
H00H H 0.1622 0.6255 0.1805 0.070 Uiso 1 1 calc R U . . .
C00I C 0.21671(6) 0.81516(16) 0.36158(13) 0.0517(4) Uani 1 1 d . . . . .
H00I H 0.2432 0.8773 0.3860 0.062 Uiso 1 1 calc R U . . .
C00J C 0.25139(6) 0.90451(18) 0.07394(13) 0.0565(5) Uani 1 1 d . . . . .
H00A H 0.2324 0.9340 0.0111 0.085 Uiso 1 1 calc R U . . .
H4 H 0.2729 0.8287 0.0713 0.085 Uiso 1 1 calc R U . . .
H00D H 0.2718 0.9797 0.1080 0.085 Uiso 1 1 calc R U . . .
C00K C -0.00909(6) 0.93051(19) 0.12904(13) 0.0589(5) Uani 1 1 d . . . . .
H00K H -0.0215 0.8424 0.1329 0.071 Uiso 1 1 calc R U . . .
C00L C 0.18596(7) 0.78244(18) 0.41319(13) 0.0600(5) Uani 1 1 d . . . . .
H00L H 0.1921 0.8221 0.4722 0.072 Uiso 1 1 calc R U . . .
C00M C 0.01629(7) 1.44824(18) 0.11188(13) 0.0618(5) Uani 1 1 d . . . . .
H00M H 0.0283 1.5367 0.1077 0.074 Uiso 1 1 calc R U . . .
C00N C 0.14639(7) 0.69168(18) 0.37789(15) 0.0622(5) Uani 1 1 d . . . . .
H00N H 0.1260 0.6691 0.4132 0.075 Uiso 1 1 calc R U . . .
C00O C 0.13715(7) 0.63442(19) 0.29015(15) 0.0641(5) Uani 1 1 d . . . . .
H00O H 0.1100 0.5746 0.2652 0.077 Uiso 1 1 calc R U . . .
C00P C -0.02987(7) 1.4324(2) 0.11788(14) 0.0656(5) Uani 1 1 d . . . . .
H00P H -0.0491 1.5106 0.1182 0.079 Uiso 1 1 calc R U . . .
C00Q C -0.09870(7) 1.2809(2) 0.13110(14) 0.0685(6) Uani 1 1 d . . . . .
H00Q H -0.1188 1.3576 0.1302 0.082 Uiso 1 1 calc R U . . .
C00R C -0.08792(6) 1.0363(2) 0.13953(13) 0.0653(5) Uani 1 1 d . . . . .
H00R H -0.1005 0.9493 0.1456 0.078 Uiso 1 1 calc R U . . .
C00S C -0.11674(7) 1.1518(3) 0.13956(14) 0.0712(6) Uani 1 1 d . . . . .
H00S H -0.1485 1.1420 0.1454 0.085 Uiso 1 1 calc R U . . .

loop_
_atom_site_aniso_label
_atom_site_aniso_U_11
_atom_site_aniso_U_22
_atom_site_aniso_U_33
_atom_site_aniso_U_23
_atom_site_aniso_U_13
_atom_site_aniso_U_12
O001 0.0692(8) 0.0541(7) 0.0593(9) 0.0071(6) 0.0263(7) 0.0210(6)
N002 0.0441(8) 0.0424(7) 0.0473(9) 0.0001(6) 0.0147(6) 0.0025(6)
C003 0.0423(8) 0.0493(9) 0.0372(10) -0.0026(8) 0.0100(7) 0.0025(7)
C004 0.0471(9) 0.0385(8) 0.0460(10) 0.0042(8) 0.0148(8) 0.0034(7)
C005 0.0437(8) 0.0421(9) 0.0451(10) -0.0026(8) 0.0126(8) 0.0018(7)
C006 0.0480(9) 0.0458(9) 0.0421(10) -0.0005(8) 0.0145(8) -0.0012(7)
C007 0.0423(8) 0.0487(9) 0.0353(9) -0.0020(8) 0.0078(7) 0.0019(7)
C008 0.0436(9) 0.0545(10) 0.0329(9) -0.0019(8) 0.0081(7) 0.0037(7)
C009 0.0521(10) 0.0502(9) 0.0410(10) -0.0006(8) 0.0137(8) 0.0062(8)
C00A 0.0411(9) 0.0644(11) 0.0332(9) -0.0043(8) 0.0071(7) 0.0042(8)
C00B 0.0464(9) 0.0533(10) 0.0465(10) 0.0005(8) 0.0153(8) 0.0000(8)
C00C 0.0443(9) 0.0439(9) 0.0504(11) -0.0024(8) 0.0143(8) 0.0025(7)
C00D 0.0429(9) 0.0679(11) 0.0443(11) -0.0037(9) 0.0099(8) -0.0003(8)
C00E 0.0512(10) 0.0711(12) 0.0429(11) -0.0046(9) 0.0134(8) 0.0118(9)
C00F 0.0614(10) 0.0457(9) 0.0542(12) -0.0003(9) 0.0201(9) -0.0036(8)
C00G 0.0499(10) 0.0498(10) 0.0588(12) -0.0032(9) 0.0149(9) 0.0025(8)
C00H 0.0667(11) 0.0569(10) 0.0510(12) -0.0044(9) 0.0188(10) -0.0135(9)
C00I 0.0512(10) 0.0499(9) 0.0549(12) -0.0061(9) 0.0189(9) -0.0041(7)
C00J 0.0598(10) 0.0563(10) 0.0587(12) 0.0017(9) 0.0272(10) 0.0031(8)
C00K 0.0527(10) 0.0580(11) 0.0629(13) -0.0025(10) 0.0156(9) -0.0102(9)
C00L 0.0681(11) 0.0604(11) 0.0573(12) -0.0071(10) 0.0289(10) -0.0029(9)
C00M 0.0682(12) 0.0536(11) 0.0629(13) -0.0020(9) 0.0214(10) 0.0107(9)
C00N 0.0646(11) 0.0620(11) 0.0695(14) 0.0051(10) 0.0351(11) -0.0029(9)
C00O 0.0626(11) 0.0626(11) 0.0645(14) 0.0017(10) 0.0182(10) -0.0166(9)
C00P 0.0661(12) 0.0638(12) 0.0655(14) -0.0033(10) 0.0202(10) 0.0188(10)
C00Q 0.0505(11) 0.0948(16) 0.0600(13) -0.0101(12) 0.0184(10) 0.0146(10)
C00R 0.0493(10) 0.0873(14) 0.0568(12) -0.0042(11) 0.0143(9) -0.0090(10)
C00S 0.0432(10) 0.1126(17) 0.0571(13) -0.0088(12) 0.0161(9) 0.0033(11)

loop_
_atom_type_symbol
_atom_type_description
_atom_type_scat_dispersion_real
_atom_type_scat_dispersion_imag
_atom_type_scat_source
C C 0.0033 0.0016 'International Tables Vol C Tables 4.2.6.8 and 6.1.1.4'
H H 0.0000 0.0000 'International Tables Vol C Tables 4.2.6.8 and 6.1.1.4'
N N 0.0061 0.0033 'International Tables Vol C Tables 4.2.6.8 and 6.1.1.4'
O O 0.0106 0.0060 'International Tables Vol C Tables 4.2.6.8 and 6.1.1.4'

loop_
_geom_angle_atom_site_label_1
_geom_angle_atom_site_label_2
_geom_angle_atom_site_label_3
_geom_angle
_geom_angle_site_symmetry_1
_geom_angle_site_symmetry_3
C006 N002 C005 117.49(13) . .
C00B C003 C007 119.55(14) . .
C00B C003 C006 118.72(13) . .
C007 C003 C006 121.67(14) . .
C00I C004 C00H 118.04(15) . .
C00I C004 C00C 121.20(14) . .
C00H C004 C00C 120.76(16) . .
N002 C005 C00J 108.88(12) . .
N002 C005 C00C 109.40(12) . .
C00J C005 C00C 112.01(12) . .
N002 C006 C003 122.93(15) . .
C003 C007 C008 119.04(14) . .
C003 C007 C00G 123.55(14) . .
C008 C007 C00G 117.38(14) . .
C009 C008 C007 120.26(14) . .
C009 C008 C00A 119.24(14) . .
C007 C008 C00A 120.51(15) . .
C00F C009 C008 118.53(14) . .
C00F C009 C00M 122.53(16) . .
C008 C009 C00M 118.94(15) . .
C00D C00A C00E 119.98(15) . .
C00D C00A C008 119.97(14) . .
C00E C00A C008 120.05(15) . .
C00F C00B C003 121.48(15) . .
O001 C00C C004 111.15(12) . .
O001 C00C C005 106.00(12) . .
C004 C00C C005 113.24(12) . .
C00R C00D C00A 118.69(16) . .
C00R C00D C00K 122.98(17) . .
C00A C00D C00K 118.33(14) . .
C00Q C00E C00P 123.27(17) . .
C00Q C00E C00A 118.31(18) . .
C00P C00E C00A 118.41(15) . .
C00B C00F C009 121.11(15) . .
C00K C00G C007 121.76(15) . .
C00O C00H C004 121.26(18) . .
C00L C00I C004 120.82(16) . .
C00G C00K C00D 122.04(16) . .
C00N C00L C00I 120.39(18) . .
C00P C00M C009 121.10(17) . .
C00L C00N C00O 119.65(17) . .
C00N C00O C00H 119.84(17) . .
C00M C00P C00E 122.27(16) . .
C00S C00Q C00E 121.54(18) . .
C00S C00R C00D 121.18(19) . .
C00Q C00S C00R 120.28(17) . .

loop_
_geom_bond_atom_site_label_1
_geom_bond_atom_site_label_2
_geom_bond_distance
_geom_bond_site_symmetry_2
O001 C00C 1.4287(16) .
N002 C006 1.2666(19) .
N002 C005 1.4757(18) .
C003 C00B 1.394(2) .
C003 C007 1.407(2) .
C003 C006 1.478(2) .
C004 C00I 1.380(2) .
C004 C00H 1.389(2) .
C004 C00C 1.513(2) .
C005 C00J 1.517(2) .
C005 C00C 1.525(2) .
C007 C008 1.427(2) .
C007 C00G 1.443(2) .
C008 C009 1.422(2) .
C008 C00A 1.432(2) .
C009 C00F 1.396(2) .
C009 C00M 1.438(2) .
C00A C00D 1.415(2) .
C00A C00E 1.425(2) .
C00B C00F 1.377(2) .
C00D C00R 1.402(2) .
C00D C00K 1.432(2) .
C00E C00Q 1.402(2) .
C00E C00P 1.422(2) .
C00G C00K 1.344(2) .
C00H C00O 1.377(2) .
C00I C00L 1.380(2) .
C00L C00N 1.374(2) .
C00M C00P 1.337(2) .
C00N C00O 1.375(3) .
C00Q C00S 1.370(3) .
C00R C00S 1.380(3) .
